data_7112214
loop_
_publ_author_name
'Zhongmin Zhou'
'Yunke Qin'
'Wei Xu'
'Daoben Zhu'

_publ_section_title
;
 Supramolecular association behavior of a strong C60 receptor with
 conjugated pentacene and tetrathiafulvalene moieties in solution and in
 the solid state
;
_journal_name_full Chem.Commun.
_journal_page_first 4082
_journal_paper_doi 10.1039/C4CC00741G
_journal_volume 50
_journal_year 2014
_chemical_formula_sum 'C33 H22 Cl2 S8'
_chemical_formula_weight 745.89
_chemical_name_systematic
; 
 ? 
;
_space_group_IT_number 14
_symmetry_cell_setting monoclinic
_symmetry_space_group_name_Hall '-P 2ybc'
_symmetry_space_group_name_H-M 'P 1 21/c 1'
_atom_sites_solution_hydrogens geom
_atom_sites_solution_primary direct
_atom_sites_solution_secondary difmap
_audit_creation_method SHELXL-97
_cell_angle_alpha 90.00
_cell_angle_beta 91.90(3)
_cell_angle_gamma 90.00
_cell_formula_units_Z 4
_cell_length_a 8.1706(16)
_cell_length_b 17.012(3)
_cell_length_c 23.309(5)
_cell_measurement_reflns_used 8849
_cell_measurement_temperature 173(2)
_cell_measurement_theta_max 27.4849
_cell_measurement_theta_min 1.4822
_cell_volume 3238.1(11)
_computing_cell_refinement 'CrystalClear (Rigaku Inc., 2008)'
_computing_data_collection 'CrystalClear (Rigaku Inc., 2008)'
_computing_data_reduction 'CrystalClear (Rigaku Inc., 2008)'
_computing_molecular_graphics
;
 Mercury: visualization and analysis of crystal structures, C. F. Macrae,
 P. R. Edgington, P. McCabe, E. Pidcock, G. P. Shields, R. Taylor,
 M. Towler and J. van de Streek, J. Appl. Cryst., 39, 453-457, 2006.
;
_computing_publication_material 'SHELX-97 (Sheldrick, 2008)'
_computing_structure_refinement 'SHELX-97 (Sheldrick, 2008)'
_computing_structure_solution 'SHELX-97 (Sheldrick, 2008)'
_diffrn_ambient_temperature 173(2)
_diffrn_detector_area_resol_mean 28.5714
_diffrn_measured_fraction_theta_full 0.990
_diffrn_measured_fraction_theta_max 0.990
_diffrn_measurement_device_type 'Saturn724+ CCD'
_diffrn_measurement_method '\w scans at fixed \c = 45\%'
_diffrn_radiation_monochromator graphite
_diffrn_radiation_source 'fine-focus sealed tube'
_diffrn_radiation_type MoK\a
_diffrn_radiation_wavelength 0.71073
_diffrn_reflns_av_R_equivalents 0.0652
_diffrn_reflns_av_sigmaI/netI 0.0670
_diffrn_reflns_limit_h_max 10
_diffrn_reflns_limit_h_min -10
_diffrn_reflns_limit_k_max 21
_diffrn_reflns_limit_k_min -21
_diffrn_reflns_limit_l_max 30
_diffrn_reflns_limit_l_min -30
_diffrn_reflns_number 21672
_diffrn_reflns_theta_full 27.48
_diffrn_reflns_theta_max 27.48
_diffrn_reflns_theta_min 1.48
_exptl_absorpt_coefficient_mu 0.742
_exptl_absorpt_correction_T_max 1.0000
_exptl_absorpt_correction_T_min 0.6645
_exptl_absorpt_correction_type multi-scan
_exptl_absorpt_process_details 'CrystalClear (Rigaku Inc., 2008)'
_exptl_crystal_colour yellow
_exptl_crystal_density_diffrn 1.530
_exptl_crystal_density_method 'not measured'
_exptl_crystal_description rod
_exptl_crystal_F_000 1528
_exptl_crystal_size_max 0.30
_exptl_crystal_size_mid 0.13
_exptl_crystal_size_min 0.05
_refine_diff_density_max 0.975
_refine_diff_density_min -0.886
_refine_diff_density_rms 0.092
_refine_ls_extinction_method none
_refine_ls_goodness_of_fit_ref 1.154
_refine_ls_hydrogen_treatment constr
_refine_ls_matrix_type full
_refine_ls_number_parameters 388
_refine_ls_number_reflns 7371
_refine_ls_number_restraints 0
_refine_ls_restrained_S_all 1.154
_refine_ls_R_factor_all 0.0900
_refine_ls_R_factor_gt 0.0731
_refine_ls_shift/su_max 0.001
_refine_ls_shift/su_mean 0.000
_refine_ls_structure_factor_coef Fsqd
_refine_ls_weighting_details 'calc w=1/[\s^2^(Fo^2^)+(0.0328P)^2^+6.7853P] where P=(Fo^2^+2Fc^2^)/3'
_refine_ls_weighting_scheme calc
_refine_ls_wR_factor_gt 0.1355
_refine_ls_wR_factor_ref 0.1444
_reflns_number_gt 6221
_reflns_number_total 7371
_reflns_threshold_expression >2sigma(I)
_cod_data_source_file c4cc00741g2.cif
_cod_data_source_block a
_cod_original_cell_volume 3238.2(11)
_cod_original_sg_symbol_H-M P2(1)/c
_cod_database_code 7112214

loop_
_symmetry_equiv_pos_as_xyz
'x, y, z'
'-x, y+1/2, -z+1/2'
'-x, -y, -z'
'x, -y-1/2, z-1/2'

loop_
_atom_site_label
_atom_site_type_symbol
_atom_site_fract_x
_atom_site_fract_y
_atom_site_fract_z
_atom_site_U_iso_or_equiv
_atom_site_adp_type
_atom_site_occupancy
_atom_site_symmetry_multiplicity
_atom_site_calc_flag
_atom_site_refinement_flags
Cl1 Cl 0.5866(2) 0.83383(9) 0.29273(9) 0.0822(5) Uani 1 1 d .
Cl2 Cl 0.5902(3) 0.66913(11) 0.26623(10) 0.1010(7) Uani 1 1 d .
S1 S 0.16219(14) 0.89349(7) 0.66753(5) 0.0364(3) Uani 1 1 d .
S2 S 0.42129(13) 0.98827(7) 0.57075(5) 0.0376(3) Uani 1 1 d .
S3 S 0.17831(11) 0.93491(6) 0.48316(4) 0.0262(2) Uani 1 1 d .
S4 S -0.04258(12) 0.86029(6) 0.56352(4) 0.0264(2) Uani 1 1 d .
S5 S -0.04923(11) 0.53201(6) 0.41691(4) 0.0238(2) Uani 1 1 d .
S6 S 0.17288(12) 0.59961(6) 0.33375(4) 0.0266(2) Uani 1 1 d .
S7 S 0.40720(12) 0.46927(6) 0.33585(5) 0.0300(2) Uani 1 1 d .
S8 S 0.13261(12) 0.38097(6) 0.42853(4) 0.0299(2) Uani 1 1 d .
C1 C 0.3010(5) 0.9742(3) 0.68074(18) 0.0380(10) Uani 1 1 d .
H1A H 0.2438 1.0241 0.6711 0.046 Uiso 1 1 calc R
H1B H 0.3322 0.9756 0.7221 0.046 Uiso 1 1 calc R
C2 C 0.4543(5) 0.9690(3) 0.64660(19) 0.0390(11) Uani 1 1 d .
H2A H 0.5016 0.9158 0.6514 0.047 Uiso 1 1 calc R
H2B H 0.5353 1.0072 0.6624 0.047 Uiso 1 1 calc R
C3 C 0.2373(5) 0.9377(2) 0.55640(17) 0.0265(8) Uani 1 1 d .
C4 C 0.1390(5) 0.9023(2) 0.59274(17) 0.0273(8) Uani 1 1 d .
C5 C 0.0122(4) 0.8697(2) 0.49104(16) 0.0234(8) Uani 1 1 d .
C6 C -0.0608(4) 0.8292(2) 0.44727(16) 0.0204(7) Uani 1 1 d .
C7 C -0.1977(4) 0.7744(2) 0.45556(16) 0.0219(8) Uani 1 1 d .
C8 C -0.3264(4) 0.7921(2) 0.49034(16) 0.0243(8) Uani 1 1 d .
H8 H -0.3270 0.8409 0.5101 0.029 Uiso 1 1 calc R
C9 C -0.4577(4) 0.7386(2) 0.49717(16) 0.0247(8) Uani 1 1 d .
C10 C -0.5928(5) 0.7562(2) 0.53178(18) 0.0295(9) Uani 1 1 d .
H10 H -0.5943 0.8044 0.5523 0.035 Uiso 1 1 calc R
C11 C -0.7205(5) 0.7050(3) 0.53617(18) 0.0318(9) Uani 1 1 d .
H11 H -0.8114 0.7182 0.5586 0.038 Uiso 1 1 calc R
C12 C -0.7167(5) 0.6320(3) 0.50707(18) 0.0317(9) Uani 1 1 d .
H12 H -0.8045 0.5960 0.5108 0.038 Uiso 1 1 calc R
C13 C -0.5881(5) 0.6128(2) 0.47369(17) 0.0280(9) Uani 1 1 d .
H13 H -0.5871 0.5635 0.4546 0.034 Uiso 1 1 calc R
C14 C -0.4566(4) 0.6657(2) 0.46727(16) 0.0241(8) Uani 1 1 d .
C15 C -0.3258(4) 0.6498(2) 0.43105(16) 0.0244(8) Uani 1 1 d .
H15 H -0.3257 0.6017 0.4103 0.029 Uiso 1 1 calc R
C16 C -0.1984(4) 0.7016(2) 0.42471(15) 0.0224(8) Uani 1 1 d .
C17 C -0.0629(4) 0.6885(2) 0.38559(15) 0.0211(7) Uani 1 1 d .
C18 C -0.0058(4) 0.7599(2) 0.35614(16) 0.0224(8) Uani 1 1 d .
C19 C 0.0407(4) 0.7600(2) 0.29964(16) 0.0244(8) Uani 1 1 d .
H19 H 0.0362 0.7124 0.2784 0.029 Uiso 1 1 calc R
C20 C 0.0952(4) 0.8296(2) 0.27258(16) 0.0232(8) Uani 1 1 d .
C21 C 0.1439(4) 0.8301(2) 0.21496(16) 0.0268(8) Uani 1 1 d .
H21 H 0.1420 0.7826 0.1936 0.032 Uiso 1 1 calc R
C22 C 0.1937(5) 0.8980(2) 0.18972(17) 0.0290(9) Uani 1 1 d .
H22 H 0.2257 0.8976 0.1509 0.035 Uiso 1 1 calc R
C23 C 0.1976(5) 0.9691(2) 0.22133(18) 0.0306(9) Uani 1 1 d .
H23 H 0.2325 1.0162 0.2036 0.037 Uiso 1 1 calc R
C24 C 0.1518(5) 0.9704(2) 0.27689(17) 0.0281(9) Uani 1 1 d .
H24 H 0.1545 1.0185 0.2975 0.034 Uiso 1 1 calc R
C25 C 0.0998(4) 0.9005(2) 0.30443(16) 0.0239(8) Uani 1 1 d .
C26 C 0.0481(4) 0.9000(2) 0.36161(16) 0.0235(8) Uani 1 1 d .
H26 H 0.0491 0.9479 0.3826 0.028 Uiso 1 1 calc R
C27 C -0.0038(4) 0.8322(2) 0.38799(16) 0.0228(8) Uani 1 1 d .
C28 C 0.0087(4) 0.6171(2) 0.37901(15) 0.0219(8) Uani 1 1 d .
C29 C 0.1225(4) 0.4756(2) 0.39928(16) 0.0248(8) Uani 1 1 d .
C30 C 0.2255(4) 0.5071(2) 0.36200(16) 0.0234(8) Uani 1 1 d .
C31 C 0.4095(5) 0.3696(2) 0.3645(2) 0.0345(10) Uani 1 1 d .
H31A H 0.4716 0.3355 0.3385 0.041 Uiso 1 1 calc R
H31B H 0.4683 0.3698 0.4023 0.041 Uiso 1 1 calc R
C32 C 0.2423(5) 0.3348(2) 0.37143(19) 0.0311(9) Uani 1 1 d .
H32B H 0.2536 0.2779 0.3797 0.037 Uiso 1 1 calc R
H32A H 0.1779 0.3405 0.3349 0.037 Uiso 1 1 calc R
C33 C 0.5034(7) 0.7431(3) 0.3061(3) 0.0610(16) Uani 1 1 d .
H33A H 0.3842 0.7448 0.2972 0.073 Uiso 1 1 calc R
H33B H 0.5192 0.7308 0.3475 0.073 Uiso 1 1 calc R

loop_
_atom_site_aniso_label
_atom_site_aniso_U_11
_atom_site_aniso_U_22
_atom_site_aniso_U_33
_atom_site_aniso_U_23
_atom_site_aniso_U_13
_atom_site_aniso_U_12
Cl1 0.0784(11) 0.0442(9) 0.1237(16) -0.0067(9) 0.0001(10) -0.0124(7)
Cl2 0.1155(16) 0.0563(11) 0.1288(18) -0.0296(11) -0.0307(13) 0.0027(10)
S1 0.0522(6) 0.0322(6) 0.0247(5) 0.0009(5) 0.0010(4) -0.0032(5)
S2 0.0390(6) 0.0404(7) 0.0330(6) -0.0013(5) -0.0032(4) -0.0145(5)
S3 0.0305(5) 0.0237(5) 0.0244(5) 0.0009(4) 0.0021(4) -0.0057(4)
S4 0.0314(5) 0.0235(5) 0.0246(5) -0.0003(4) 0.0053(4) -0.0028(4)
S5 0.0267(4) 0.0192(5) 0.0258(5) 0.0013(4) 0.0051(4) -0.0009(4)
S6 0.0320(5) 0.0205(5) 0.0279(5) 0.0040(4) 0.0090(4) 0.0027(4)
S7 0.0288(5) 0.0274(6) 0.0343(6) 0.0054(5) 0.0085(4) 0.0044(4)
S8 0.0331(5) 0.0253(6) 0.0317(5) 0.0082(4) 0.0061(4) 0.0037(4)
C1 0.047(3) 0.042(3) 0.024(2) -0.002(2) -0.0067(18) 0.000(2)
C2 0.039(2) 0.042(3) 0.035(2) -0.003(2) -0.0067(19) 0.000(2)
C3 0.0308(19) 0.020(2) 0.029(2) -0.0019(17) -0.0014(15) 0.0003(15)
C4 0.033(2) 0.022(2) 0.028(2) -0.0019(17) 0.0021(16) -0.0004(15)
C5 0.0286(18) 0.0163(19) 0.025(2) -0.0003(16) 0.0037(14) 0.0008(14)
C6 0.0239(17) 0.0151(18) 0.0225(18) -0.0016(15) 0.0035(14) 0.0006(14)
C7 0.0209(17) 0.021(2) 0.0236(19) 0.0049(16) 0.0010(13) 0.0017(14)
C8 0.0250(18) 0.0198(19) 0.028(2) 0.0022(17) 0.0012(15) 0.0009(14)
C9 0.0220(17) 0.027(2) 0.025(2) 0.0037(17) -0.0006(14) 0.0036(15)
C10 0.0291(19) 0.023(2) 0.036(2) 0.0027(18) 0.0034(16) 0.0052(16)
C11 0.0218(18) 0.038(2) 0.036(2) 0.009(2) 0.0054(16) 0.0043(16)
C12 0.0226(18) 0.035(2) 0.038(2) 0.003(2) 0.0001(16) -0.0069(16)
C13 0.030(2) 0.027(2) 0.027(2) 0.0002(18) -0.0014(15) -0.0039(16)
C14 0.0231(17) 0.023(2) 0.025(2) 0.0028(17) -0.0033(14) -0.0016(14)
C15 0.0281(18) 0.0171(19) 0.028(2) -0.0025(16) -0.0010(15) -0.0021(14)
C16 0.0267(18) 0.019(2) 0.0208(18) 0.0027(16) -0.0010(14) 0.0015(14)
C17 0.0245(17) 0.0201(19) 0.0185(18) -0.0015(15) -0.0004(13) -0.0016(14)
C18 0.0227(17) 0.021(2) 0.0236(19) 0.0012(16) 0.0009(14) 0.0007(14)
C19 0.0261(18) 0.021(2) 0.026(2) -0.0022(17) 0.0007(14) 0.0020(15)
C20 0.0192(16) 0.024(2) 0.026(2) 0.0060(17) 0.0003(14) 0.0008(14)
C21 0.0285(19) 0.027(2) 0.025(2) -0.0006(17) 0.0007(15) 0.0012(16)
C22 0.0281(19) 0.034(2) 0.025(2) 0.0073(18) 0.0023(15) 0.0045(16)
C23 0.0299(19) 0.027(2) 0.035(2) 0.0078(19) 0.0004(16) -0.0012(16)
C24 0.031(2) 0.023(2) 0.030(2) 0.0048(18) -0.0003(16) 0.0022(16)
C25 0.0210(17) 0.024(2) 0.027(2) 0.0055(17) 0.0018(14) 0.0014(14)
C26 0.0266(18) 0.021(2) 0.0226(19) -0.0014(16) 0.0001(14) 0.0026(15)
C27 0.0197(16) 0.024(2) 0.0245(19) 0.0013(16) -0.0011(14) 0.0005(14)
C28 0.0264(17) 0.021(2) 0.0184(18) 0.0010(15) -0.0023(14) -0.0029(14)
C29 0.0265(18) 0.021(2) 0.027(2) 0.0035(17) 0.0004(15) 0.0013(15)
C30 0.0260(18) 0.0187(19) 0.026(2) -0.0002(16) 0.0010(14) -0.0003(14)
C31 0.032(2) 0.024(2) 0.048(3) 0.009(2) 0.0056(18) 0.0101(17)
C32 0.033(2) 0.020(2) 0.040(2) 0.0011(19) 0.0048(17) 0.0037(16)
C33 0.051(3) 0.051(3) 0.081(4) 0.031(3) -0.004(3) 0.003(3)

loop_
_atom_type_symbol
_atom_type_description
_atom_type_scat_dispersion_real
_atom_type_scat_dispersion_imag
_atom_type_scat_source
C C 0.0033 0.0016 'International Tables Vol C Tables 4.2.6.8 and 6.1.1.4'
H H 0.0000 0.0000 'International Tables Vol C Tables 4.2.6.8 and 6.1.1.4'
S S 0.1246 0.1234 'International Tables Vol C Tables 4.2.6.8 and 6.1.1.4'
Cl Cl 0.1484 0.1585 'International Tables Vol C Tables 4.2.6.8 and 6.1.1.4'

loop_
_geom_angle_atom_site_label_1
_geom_angle_atom_site_label_2
_geom_angle_atom_site_label_3
_geom_angle
C4 S1 C1 98.7(2)
C3 S2 C2 101.3(2)
C3 S3 C5 95.88(18)
C4 S4 C5 95.50(18)
C29 S5 C28 95.80(18)
C30 S6 C28 96.23(18)
C30 S7 C31 102.36(18)
C29 S8 C32 97.54(19)
C2 C1 S1 113.2(3)
C2 C1 H1A 108.9
S1 C1 H1A 108.9
C2 C1 H1B 108.9
S1 C1 H1B 108.9
H1A C1 H1B 107.7
C1 C2 S2 113.9(3)
C1 C2 H2A 108.8
S2 C2 H2A 108.8
C1 C2 H2B 108.8
S2 C2 H2B 108.8
H2A C2 H2B 107.7
C4 C3 S2 129.2(3)
C4 C3 S3 117.0(3)
S2 C3 S3 113.8(2)
C3 C4 S1 128.6(3)
C3 C4 S4 117.1(3)
S1 C4 S4 114.3(2)
C6 C5 S3 124.2(3)
C6 C5 S4 123.7(3)
S3 C5 S4 112.1(2)
C5 C6 C27 123.0(3)
C5 C6 C7 122.7(3)
C27 C6 C7 114.2(3)
C8 C7 C16 119.5(3)
C8 C7 C6 122.4(3)
C16 C7 C6 118.1(3)
C7 C8 C9 121.3(4)
C7 C8 H8 119.3
C9 C8 H8 119.3
C8 C9 C10 122.3(4)
C8 C9 C14 119.1(3)
C10 C9 C14 118.6(3)
C11 C10 C9 121.2(4)
C11 C10 H10 119.4
C9 C10 H10 119.4
C10 C11 C12 119.6(4)
C10 C11 H11 120.2
C12 C11 H11 120.2
C13 C12 C11 120.8(4)
C13 C12 H12 119.6
C11 C12 H12 119.6
C12 C13 C14 120.6(4)
C12 C13 H13 119.7
C14 C13 H13 119.7
C15 C14 C13 122.4(4)
C15 C14 C9 118.5(3)
C13 C14 C9 119.1(3)
C16 C15 C14 122.2(4)
C16 C15 H15 118.9
C14 C15 H15 118.9
C15 C16 C7 119.4(3)
C15 C16 C17 123.8(3)
C7 C16 C17 116.8(3)
C28 C17 C16 122.6(3)
C28 C17 C18 122.6(3)
C16 C17 C18 114.7(3)
C19 C18 C27 119.5(3)
C19 C18 C17 123.0(3)
C27 C18 C17 117.5(3)
C18 C19 C20 121.6(4)
C18 C19 H19 119.2
C20 C19 H19 119.2
C21 C20 C25 119.4(3)
C21 C20 C19 121.9(4)
C25 C20 C19 118.7(3)
C22 C21 C20 120.8(4)
C22 C21 H21 119.6
C20 C21 H21 119.6
C21 C22 C23 120.0(4)
C21 C22 H22 120.0
C23 C22 H22 120.0
C24 C23 C22 120.5(4)
C24 C23 H23 119.8
C22 C23 H23 119.8
C23 C24 C25 120.8(4)
C23 C24 H24 119.6
C25 C24 H24 119.6
C26 C25 C20 119.1(3)
C26 C25 C24 122.3(4)
C20 C25 C24 118.6(3)
C27 C26 C25 122.1(4)
C27 C26 H26 119.0
C25 C26 H26 119.0
C26 C27 C18 118.9(3)
C26 C27 C6 123.9(3)
C18 C27 C6 117.2(3)
C17 C28 S6 123.9(3)
C17 C28 S5 123.5(3)
S6 C28 S5 112.6(2)
C30 C29 S8 126.7(3)
C30 C29 S5 117.1(3)
S8 C29 S5 116.0(2)
C29 C30 S7 129.6(3)
C29 C30 S6 116.8(3)
S7 C30 S6 113.6(2)
C32 C31 S7 114.1(3)
C32 C31 H31A 108.7
S7 C31 H31A 108.7
C32 C31 H31B 108.7
S7 C31 H31B 108.7
H31A C31 H31B 107.6
C31 C32 S8 112.5(3)
C31 C32 H32B 109.1
S8 C32 H32B 109.1
C31 C32 H32A 109.1
S8 C32 H32A 109.1
H32B C32 H32A 107.8
Cl1 C33 Cl2 112.6(3)
Cl1 C33 H33A 109.1
Cl2 C33 H33A 109.1
Cl1 C33 H33B 109.1
Cl2 C33 H33B 109.1
H33A C33 H33B 107.8

loop_
_geom_bond_atom_site_label_1
_geom_bond_atom_site_label_2
_geom_bond_distance
Cl1 C33 1.720(5)
Cl2 C33 1.730(6)
S1 C4 1.754(4)
S1 C1 1.801(5)
S2 C3 1.755(4)
S2 C2 1.810(4)
S3 C3 1.759(4)
S3 C5 1.767(4)
S4 C4 1.763(4)
S4 C5 1.769(4)
S5 C29 1.760(4)
S5 C28 1.768(4)
S6 C30 1.754(4)
S6 C28 1.759(4)
S7 C30 1.746(4)
S7 C31 1.822(4)
S8 C29 1.749(4)
S8 C32 1.809(4)
C1 C2 1.508(6)
C1 H1A 0.9900
C1 H1B 0.9900
C2 H2A 0.9900
C2 H2B 0.9900
C3 C4 1.331(5)
C5 C6 1.353(5)
C6 C27 1.473(5)
C6 C7 1.474(5)
C7 C8 1.381(5)
C7 C16 1.433(5)
C8 C9 1.420(5)
C8 H8 0.9500
C9 C10 1.420(5)
C9 C14 1.424(5)
C10 C11 1.366(5)
C10 H10 0.9500
C11 C12 1.415(6)
C11 H11 0.9500
C12 C13 1.368(5)
C12 H12 0.9500
C13 C14 1.412(5)
C13 H13 0.9500
C14 C15 1.409(5)
C15 C16 1.376(5)
C15 H15 0.9500
C16 C17 1.474(5)
C17 C28 1.360(5)
C17 C18 1.478(5)
C18 C19 1.383(5)
C18 C27 1.437(5)
C19 C20 1.420(5)
C19 H19 0.9500
C20 C21 1.413(5)
C20 C25 1.415(5)
C21 C22 1.365(6)
C21 H21 0.9500
C22 C23 1.415(6)
C22 H22 0.9500
C23 C24 1.360(6)
C23 H23 0.9500
C24 C25 1.423(5)
C24 H24 0.9500
C25 C26 1.412(5)
C26 C27 1.381(5)
C26 H26 0.9500
C29 C30 1.342(5)
C31 C32 1.502(5)
C31 H31A 0.9900
C31 H31B 0.9900
C32 H32B 0.9900
C32 H32A 0.9900
C33 H33A 0.9900
C33 H33B 0.9900

loop_
_geom_torsion_atom_site_label_1
_geom_torsion_atom_site_label_2
_geom_torsion_atom_site_label_3
_geom_torsion_atom_site_label_4
_geom_torsion
C4 S1 C1 C2 -55.5(3)
S1 C1 C2 S2 71.9(4)
C3 S2 C2 C1 -41.5(4)
C2 S2 C3 C4 6.7(4)
C2 S2 C3 S3 -173.4(2)
C5 S3 C3 C4 -7.4(4)
C5 S3 C3 S2 172.7(2)
S2 C3 C4 S1 -0.7(6)
S3 C3 C4 S1 179.4(2)
S2 C3 C4 S4 177.3(2)
S3 C3 C4 S4 -2.5(5)
C1 S1 C4 C3 21.0(4)
C1 S1 C4 S4 -157.1(2)
C5 S4 C4 C3 11.1(4)
C5 S4 C4 S1 -170.6(2)
C3 S3 C5 C6 -163.2(3)
C3 S3 C5 S4 14.4(2)
C4 S4 C5 C6 162.2(3)
C4 S4 C5 S3 -15.3(2)
S3 C5 C6 C27 3.1(5)
S4 C5 C6 C27 -174.2(3)
S3 C5 C6 C7 179.1(3)
S4 C5 C6 C7 1.8(5)
C5 C6 C7 C8 43.3(5)
C27 C6 C7 C8 -140.4(4)
C5 C6 C7 C16 -138.8(4)
C27 C6 C7 C16 37.5(5)
C16 C7 C8 C9 1.4(5)
C6 C7 C8 C9 179.3(3)
C7 C8 C9 C10 -178.7(4)
C7 C8 C9 C14 -0.3(5)
C8 C9 C10 C11 177.7(4)
C14 C9 C10 C11 -0.7(6)
C9 C10 C11 C12 1.8(6)
C10 C11 C12 C13 -1.3(6)
C11 C12 C13 C14 -0.4(6)
C12 C13 C14 C15 -176.8(4)
C12 C13 C14 C9 1.5(6)
C8 C9 C14 C15 -1.1(5)
C10 C9 C14 C15 177.4(3)
C8 C9 C14 C13 -179.4(3)
C10 C9 C14 C13 -0.9(5)
C13 C14 C15 C16 179.7(4)
C9 C14 C15 C16 1.4(6)
C14 C15 C16 C7 -0.3(6)
C14 C15 C16 C17 -177.5(3)
C8 C7 C16 C15 -1.1(5)
C6 C7 C16 C15 -179.1(3)
C8 C7 C16 C17 176.3(3)
C6 C7 C16 C17 -1.7(5)
C15 C16 C17 C28 -40.7(5)
C7 C16 C17 C28 142.0(4)
C15 C16 C17 C18 142.0(4)
C7 C16 C17 C18 -35.3(4)
C28 C17 C18 C19 41.1(5)
C16 C17 C18 C19 -141.6(4)
C28 C17 C18 C27 -140.6(4)
C16 C17 C18 C27 36.7(4)
C27 C18 C19 C20 1.8(5)
C17 C18 C19 C20 -180.0(3)
C18 C19 C20 C21 179.6(3)
C18 C19 C20 C25 -0.7(5)
C25 C20 C21 C22 -0.6(5)
C19 C20 C21 C22 179.1(3)
C20 C21 C22 C23 0.3(6)
C21 C22 C23 C24 -0.1(6)
C22 C23 C24 C25 0.3(6)
C21 C20 C25 C26 178.8(3)
C19 C20 C25 C26 -0.9(5)
C21 C20 C25 C24 0.8(5)
C19 C20 C25 C24 -178.9(3)
C23 C24 C25 C26 -178.6(4)
C23 C24 C25 C20 -0.7(5)
C20 C25 C26 C27 1.4(5)
C24 C25 C26 C27 179.3(3)
C25 C26 C27 C18 -0.2(5)
C25 C26 C27 C6 -179.2(3)
C19 C18 C27 C26 -1.4(5)
C17 C18 C27 C26 -179.7(3)
C19 C18 C27 C6 177.6(3)
C17 C18 C27 C6 -0.7(5)
C5 C6 C27 C26 -40.7(5)
C7 C6 C27 C26 142.9(4)
C5 C6 C27 C18 140.3(4)
C7 C6 C27 C18 -36.0(4)
C16 C17 C28 S6 -178.8(3)
C18 C17 C28 S6 -1.8(5)
C16 C17 C28 S5 -0.9(5)
C18 C17 C28 S5 176.1(3)
C30 S6 C28 C17 165.9(3)
C30 S6 C28 S5 -12.2(2)
C29 S5 C28 C17 -166.7(3)
C29 S5 C28 S6 11.4(2)
C32 S8 C29 C30 -25.3(4)
C32 S8 C29 S5 149.8(2)
C28 S5 C29 C30 -5.9(3)
C28 S5 C29 S8 178.5(2)
S8 C29 C30 S7 -6.0(6)
S5 C29 C30 S7 179.0(2)
S8 C29 C30 S6 173.2(2)
S5 C29 C30 S6 -1.9(4)
C31 S7 C30 C29 7.3(4)
C31 S7 C30 S6 -171.9(2)
C28 S6 C30 C29 8.7(3)
C28 S6 C30 S7 -172.0(2)
C30 S7 C31 C32 30.8(4)
S7 C31 C32 S8 -69.8(4)
C29 S8 C32 C31 62.4(3)
